data_2243285
loop_
_publ_author_name
'Shaibah, Mohammed A. E.'
'Yathirajan, Hemmige S.'
Asma
'Manju, Nagaraja'
'Kalluraya, Balakrishna'
'Rathore, Ravindranath S.'
'Glidewell, Christopher'

_publ_section_title
;
 Conversion of diarylchalcones into 4,5-dihydropyrazole-1-carbothioamides:
 molecular and supramolecular structures of two precursors and three
 products
;
_journal_coeditor_code ZL2770
_journal_issue 3
_journal_name_full 'Acta Crystallographica Section E'
_journal_page_first 360
_journal_page_last 365
_journal_paper_doi 10.1107/S2056989020001735
_journal_volume 76
_journal_year 2020
_chemical_formula_iupac 'C20 H19 N3 O2 S'
_chemical_formula_moiety 'C20 H19 N3 O2 S'
_chemical_formula_sum 'C20 H19 N3 O2 S'
_chemical_formula_weight 365.44
_chemical_name_systematic
(<i>RS</i>)-3-(4-Methoxyphenyl)-5-[4-(prop-2-ynyloxy)phenyl]-4,5-dihydropyrazole-1-carbothioamide
_space_group_crystal_system monoclinic
_space_group_IT_number 14
_space_group_name_Hall '-P 2ybc'
_space_group_name_H-M_alt 'P 1 21/c 1'
_atom_sites_solution_hydrogens mixed
_atom_sites_solution_primary difmap
_audit_creation_method SHELXL-2014
_cell_angle_alpha 90
_cell_angle_beta 93.555(4)
_cell_angle_gamma 90
_cell_formula_units_Z 4
_cell_length_a 11.7852(15)
_cell_length_b 7.5345(11)
_cell_length_c 20.599(3)
_cell_measurement_reflns_used 3824
_cell_measurement_temperature 296(2)
_cell_measurement_theta_max 26.634
_cell_measurement_theta_min 1.731
_cell_volume 1825.6(4)
_computing_cell_refinement
;
APEX2/SAINT (Bruker, 2012)
;
_computing_data_collection
;
APEX2 (Bruker, 2012)
;
_computing_data_reduction
;
SAINT/XPREP (Bruker, 2012)
;
_computing_molecular_graphics
;
PLATON (Spek, 2020)
;
_computing_publication_material
;
SHELXL2014 (Sheldrick, 2015b) and PLATON (Spek, 2020)
;
_computing_structure_refinement
;
SHELXL2014 (Sheldrick, 2015b)
;
_computing_structure_solution
;
<i>SHELXT2014/5</i> (Sheldrick, 2015a)
;
_diffrn_ambient_temperature 296(2)
_diffrn_measured_fraction_theta_full 0.999
_diffrn_measured_fraction_theta_max 0.996
_diffrn_measurement_device_type 'Bruker APEXII'
_diffrn_measurement_method '\f and \w scans'
_diffrn_radiation_monochromator graphite
_diffrn_radiation_type MoK\a
_diffrn_radiation_wavelength 0.71073
_diffrn_reflns_av_R_equivalents 0.0997
_diffrn_reflns_av_unetI/netI 0.1065
_diffrn_reflns_limit_h_max 14
_diffrn_reflns_limit_h_min -14
_diffrn_reflns_limit_k_max 9
_diffrn_reflns_limit_k_min -9
_diffrn_reflns_limit_l_max 25
_diffrn_reflns_limit_l_min -23
_diffrn_reflns_number 20467
_diffrn_reflns_theta_full 25.242
_diffrn_reflns_theta_max 26.634
_diffrn_reflns_theta_min 2.549
_diffrn_source 'fine focussealed tube'
_diffrn_standards_decay_% 0
_diffrn_standards_interval_count 0
_diffrn_standards_interval_time 0
_diffrn_standards_number 0
_exptl_absorpt_coefficient_mu 0.197
_exptl_absorpt_correction_T_max 0.971
_exptl_absorpt_correction_T_min 0.908
_exptl_absorpt_correction_type multi-scan
_exptl_absorpt_process_details
;
(SADABS; Bruker, 2012)
;
_exptl_crystal_colour colourless
_exptl_crystal_density_diffrn 1.330
_exptl_crystal_description block
_exptl_crystal_F_000 768
_exptl_crystal_size_max 0.200
_exptl_crystal_size_mid 0.200
_exptl_crystal_size_min 0.150
_refine_diff_density_max 0.209
_refine_diff_density_min -0.242
_refine_ls_extinction_method none
_refine_ls_goodness_of_fit_ref 0.967
_refine_ls_hydrogen_treatment mixed
_refine_ls_matrix_type full
_refine_ls_number_parameters 242
_refine_ls_number_reflns 3822
_refine_ls_number_restraints 0
_refine_ls_restrained_S_all 0.967
_refine_ls_R_factor_all 0.1466
_refine_ls_R_factor_gt 0.0509
_refine_ls_shift/su_max 0.000
_refine_ls_shift/su_mean 0.000
_refine_ls_structure_factor_coef Fsqd
_refine_ls_weighting_details 'w=1/[\s^2^(Fo^2^)+(0.0424P)^2^] where P=(Fo^2^+2Fc^2^)/3'
_refine_ls_weighting_scheme calc
_refine_ls_wR_factor_gt 0.0888
_refine_ls_wR_factor_ref 0.1179
_reflns_number_gt 1864
_reflns_number_total 3822
_reflns_threshold_expression 'I > 2\s(I)'
_cod_data_source_file zl2770sup1.cif
_cod_data_source_block VI
_cod_original_sg_symbol_H-M 'P 21/c'
_cod_database_code 2243285
_shelx_space_group_comment
;
The symmetry employed for this shelxl refinement is uniquely defined
by the following loop, which should always be used as a source of
symmetry information in preference to the above space-group names.
They are only intended as comments.
;
_shelx_estimated_absorpt_t_min 0.962
_shelx_estimated_absorpt_t_max 0.971
_shelxl_version_number 2.014

loop_
_space_group_symop_operation_xyz
'x, y, z'
'-x, y+1/2, -z+1/2'
'-x, -y, -z'
'x, -y-1/2, z-1/2'

loop_
_atom_site_type_symbol
_atom_site_label
_atom_site_fract_x
_atom_site_fract_y
_atom_site_fract_z
_atom_site_U_iso_or_equiv
_atom_site_adp_type
_atom_site_calc_flag
_atom_site_occupancy
_atom_site_disorder_assembly
_atom_site_disorder_group
N N1 0.32812(16) 0.5906(3) 0.30356(11) 0.0359(6) Uani d 1 . .
N N2 0.39265(16) 0.4472(3) 0.32813(11) 0.0359(6) Uani d 1 . .
C C3 0.3292(2) 0.3478(3) 0.36206(13) 0.0358(7) Uani d 1 . .
C C4 0.2109(2) 0.4218(4) 0.36538(14) 0.0431(8) Uani d 1 . .
H H4A 0.2006 0.4759 0.4073 0.052 Uiso calc 1 . .
H H4B 0.1538 0.3303 0.3573 0.052 Uiso calc 1 . .
C C5 0.20546(19) 0.5611(3) 0.31084(15) 0.0396(7) Uani d 1 . .
H H5 0.1699 0.6702 0.3257 0.047 Uiso calc 1 . .
C C11 0.3763(2) 0.7190(3) 0.26933(13) 0.0341(7) Uani d 1 . .
S S11 0.29954(5) 0.88567(9) 0.23445(4) 0.0462(3) Uani d 1 . .
N N11 0.48918(18) 0.7072(3) 0.26592(12) 0.0398(7) Uani d 1 . .
H H11A 0.529(2) 0.614(3) 0.2788(13) 0.048 Uiso d 1 . .
H H11B 0.520(2) 0.781(3) 0.2386(13) 0.048 Uiso d 1 . .
C C31 0.3722(2) 0.1830(3) 0.39094(13) 0.0375(7) Uani d 1 . .
C C32 0.3004(2) 0.0594(4) 0.41761(14) 0.0452(8) Uani d 1 . .
H H32 0.2243 0.0881 0.4213 0.054 Uiso calc 1 . .
C C33 0.3393(2) -0.1033(4) 0.43855(14) 0.0499(8) Uani d 1 . .
H H33 0.2898 -0.1834 0.4563 0.060 Uiso calc 1 . .
C C34 0.4514(3) -0.1485(4) 0.43337(14) 0.0456(8) Uani d 1 . .
C C35 0.5260(2) -0.0259(4) 0.40995(14) 0.0444(8) Uani d 1 . .
H H35 0.6026 -0.0541 0.4083 0.053 Uiso calc 1 . .
C C36 0.4869(2) 0.1379(3) 0.38909(14) 0.0414(7) Uani d 1 . .
H H36 0.5376 0.2198 0.3735 0.050 Uiso calc 1 . .
O O34 0.48126(17) -0.3164(3) 0.45311(10) 0.0614(6) Uani d 1 . .
C C37 0.5942(3) -0.3754(4) 0.44406(16) 0.0660(10) Uani d 1 . .
H H37A 0.6085 -0.3691 0.3987 0.099 Uiso calc 1 . .
H H37B 0.6028 -0.4958 0.4588 0.099 Uiso calc 1 . .
H H37C 0.6474 -0.3010 0.4685 0.099 Uiso calc 1 . .
C C51 0.1451(2) 0.4974(3) 0.24816(14) 0.0350(7) Uani d 1 . .
C C52 0.1993(2) 0.4027(4) 0.20147(15) 0.0476(8) Uani d 1 . .
H H52 0.2764 0.3777 0.2083 0.057 Uiso calc 1 . .
C C53 0.1417(2) 0.3442(4) 0.14482(15) 0.0493(8) Uani d 1 . .
H H53 0.1798 0.2815 0.1140 0.059 Uiso calc 1 . .
C C54 0.0272(2) 0.3798(3) 0.13462(15) 0.0394(7) Uani d 1 . .
C C55 -0.0289(2) 0.4687(3) 0.18155(15) 0.0408(8) Uani d 1 . .
H H55 -0.1065 0.4899 0.1754 0.049 Uiso calc 1 . .
C C56 0.0297(2) 0.5260(3) 0.23739(15) 0.0406(8) Uani d 1 . .
H H56 -0.0094 0.5855 0.2687 0.049 Uiso calc 1 . .
O O54 -0.03798(14) 0.3313(3) 0.07948(10) 0.0550(6) Uani d 1 . .
C C57 0.0190(3) 0.2607(4) 0.02690(16) 0.0612(9) Uani d 1 . .
H H57A 0.0538 0.1482 0.0395 0.073 Uiso calc 1 . .
H H57B 0.0787 0.3414 0.0154 0.073 Uiso calc 1 . .
C C58 -0.0612(3) 0.2348(4) -0.02888(19) 0.0612(10) Uani d 1 . .
C C59 -0.1219(3) 0.2176(5) -0.0749(2) 0.0854(12) Uani d 1 . .
H H59 -0.1707 0.2038 -0.1119 0.102 Uiso calc 1 . .

loop_
_atom_site_aniso_label
_atom_site_aniso_U_11
_atom_site_aniso_U_22
_atom_site_aniso_U_33
_atom_site_aniso_U_12
_atom_site_aniso_U_13
_atom_site_aniso_U_23
N1 0.0287(12) 0.0365(13) 0.0423(17) -0.0015(10) 0.0015(11) 0.0019(12)
N2 0.0345(12) 0.0368(13) 0.0361(16) -0.0009(11) -0.0003(11) 0.0000(11)
C3 0.0376(15) 0.0399(17) 0.0298(19) -0.0063(13) 0.0020(13) -0.0049(14)
C4 0.0382(16) 0.0501(18) 0.042(2) -0.0060(13) 0.0076(14) -0.0019(16)
C5 0.0267(14) 0.0425(17) 0.050(2) -0.0007(13) 0.0072(14) -0.0051(16)
C11 0.0336(15) 0.0344(15) 0.0344(19) -0.0045(13) 0.0017(13) -0.0058(14)
S11 0.0388(4) 0.0429(4) 0.0565(6) 0.0027(3) 0.0007(4) 0.0048(4)
N11 0.0334(14) 0.0378(15) 0.0482(19) 0.0000(11) 0.0028(12) 0.0077(13)
C31 0.0434(16) 0.0404(17) 0.0287(19) -0.0072(14) 0.0021(13) 0.0002(14)
C32 0.0457(16) 0.056(2) 0.034(2) -0.0095(15) 0.0025(15) 0.0001(16)
C33 0.062(2) 0.0484(19) 0.039(2) -0.0154(16) 0.0031(16) 0.0061(16)
C34 0.061(2) 0.0429(19) 0.032(2) -0.0076(16) -0.0019(15) 0.0014(15)
C35 0.0454(17) 0.0462(19) 0.041(2) -0.0009(15) -0.0015(15) 0.0031(16)
C36 0.0452(17) 0.0422(18) 0.037(2) -0.0067(14) 0.0016(14) 0.0024(15)
O34 0.0796(15) 0.0455(13) 0.0592(17) -0.0021(11) 0.0061(12) 0.0134(12)
C37 0.087(2) 0.048(2) 0.063(3) 0.0078(18) 0.000(2) 0.0058(18)
C51 0.0295(14) 0.0343(15) 0.041(2) -0.0005(12) 0.0029(14) 0.0024(14)
C52 0.0303(15) 0.0586(19) 0.054(2) 0.0087(14) 0.0045(15) -0.0084(18)
C53 0.0416(17) 0.063(2) 0.044(2) 0.0055(15) 0.0041(15) -0.0163(17)
C54 0.0345(16) 0.0405(17) 0.043(2) -0.0038(13) -0.0021(15) 0.0003(15)
C55 0.0283(14) 0.0414(17) 0.052(2) 0.0005(13) 0.0005(15) -0.0002(16)
C56 0.0325(15) 0.0390(16) 0.051(2) 0.0005(13) 0.0083(15) -0.0066(15)
O54 0.0442(12) 0.0752(15) 0.0446(16) -0.0039(10) -0.0042(11) -0.0093(12)
C57 0.067(2) 0.063(2) 0.053(3) 0.0021(18) -0.0025(19) -0.0076(19)
C58 0.075(2) 0.054(2) 0.053(3) 0.0026(18) -0.009(2) -0.0034(19)
C59 0.111(3) 0.075(3) 0.066(3) 0.001(2) -0.029(2) -0.005(2)

loop_
_atom_type_symbol
_atom_type_description
_atom_type_scat_dispersion_real
_atom_type_scat_dispersion_imag
_atom_type_scat_source
C C 0.0033 0.0016 'International Tables Vol C Tables 4.2.6.8 and 6.1.1.4'
H H 0.0000 0.0000 'International Tables Vol C Tables 4.2.6.8 and 6.1.1.4'
N N 0.0061 0.0033 'International Tables Vol C Tables 4.2.6.8 and 6.1.1.4'
O O 0.0106 0.0060 'International Tables Vol C Tables 4.2.6.8 and 6.1.1.4'
S S 0.1246 0.1234 'International Tables Vol C Tables 4.2.6.8 and 6.1.1.4'

loop_
_geom_angle_atom_site_label_1
_geom_angle_atom_site_label_2
_geom_angle_atom_site_label_3
_geom_angle_site_symmetry_1
_geom_angle_site_symmetry_3
_geom_angle
_geom_angle_publ_flag
C11 N1 N2 . . 120.55(19) ?
C11 N1 C5 . . 127.5(2) ?
N2 N1 C5 . . 111.11(19) ?
C3 N2 N1 . . 108.86(19) ?
N2 C3 C31 . . 121.1(2) ?
N2 C3 C4 . . 112.2(2) ?
C31 C3 C4 . . 126.7(2) ?
C3 C4 C5 . . 102.5(2) ?
C3 C4 H4A . . 111.3 ?
C5 C4 H4A . . 111.3 ?
C3 C4 H4B . . 111.3 ?
C5 C4 H4B . . 111.3 ?
H4A C4 H4B . . 109.2 ?
N1 C5 C51 . . 111.8(2) ?
N1 C5 C4 . . 100.4(2) ?
C51 C5 C4 . . 113.8(2) ?
N1 C5 H5 . . 110.2 ?
C51 C5 H5 . . 110.2 ?
C4 C5 H5 . . 110.2 ?
N11 C11 N1 . . 115.7(2) ?
N11 C11 S11 . . 122.4(2) ?
N1 C11 S11 . . 121.85(18) ?
C11 N11 H11A . . 123.2(16) ?
C11 N11 H11B . . 116.0(16) ?
H11A N11 H11B . . 118(2) ?
C32 C31 C36 . . 117.4(3) ?
C32 C31 C3 . . 121.7(2) ?
C36 C31 C3 . . 120.7(2) ?
C33 C32 C31 . . 121.5(3) ?
C33 C32 H32 . . 119.3 ?
C31 C32 H32 . . 119.3 ?
C32 C33 C34 . . 120.1(3) ?
C32 C33 H33 . . 119.9 ?
C34 C33 H33 . . 119.9 ?
O34 C34 C33 . . 115.9(3) ?
O34 C34 C35 . . 124.3(3) ?
C33 C34 C35 . . 119.8(3) ?
C36 C35 C34 . . 120.0(3) ?
C36 C35 H35 . . 120.0 ?
C34 C35 H35 . . 120.0 ?
C35 C36 C31 . . 121.0(2) ?
C35 C36 H36 . . 119.5 ?
C31 C36 H36 . . 119.5 ?
C34 O34 C37 . . 118.3(2) ?
O34 C37 H37A . . 109.5 ?
O34 C37 H37B . . 109.5 ?
H37A C37 H37B . . 109.5 ?
O34 C37 H37C . . 109.5 ?
H37A C37 H37C . . 109.5 ?
H37B C37 H37C . . 109.5 ?
C56 C51 C52 . . 117.4(3) ?
C56 C51 C5 . . 119.6(2) ?
C52 C51 C5 . . 122.9(2) ?
C51 C52 C53 . . 121.7(2) ?
C51 C52 H52 . . 119.1 ?
C53 C52 H52 . . 119.1 ?
C54 C53 C52 . . 119.3(3) ?
C54 C53 H53 . . 120.3 ?
C52 C53 H53 . . 120.3 ?
C55 C54 C53 . . 119.6(3) ?
C55 C54 O54 . . 116.1(2) ?
C53 C54 O54 . . 124.3(3) ?
C56 C55 C54 . . 120.2(2) ?
C56 C55 H55 . . 119.9 ?
C54 C55 H55 . . 119.9 ?
C55 C56 C51 . . 121.6(3) ?
C55 C56 H56 . . 119.2 ?
C51 C56 H56 . . 119.2 ?
C54 O54 C57 . . 117.6(2) ?
O54 C57 C58 . . 109.9(3) ?
O54 C57 H57A . . 109.7 ?
C58 C57 H57A . . 109.7 ?
O54 C57 H57B . . 109.7 ?
C58 C57 H57B . . 109.7 ?
H57A C57 H57B . . 108.2 ?
C59 C58 C57 . . 177.2(4) ?
C58 C59 H59 . . 180.0 ?

loop_
_geom_bond_atom_site_label_1
_geom_bond_atom_site_label_2
_geom_bond_site_symmetry_2
_geom_bond_distance
_geom_bond_publ_flag
N1 C11 . 1.343(3) ?
N1 N2 . 1.398(3) ?
N1 C5 . 1.479(3) ?
N2 C3 . 1.294(3) ?
C3 C31 . 1.455(3) ?
C3 C4 . 1.507(3) ?
C4 C5 . 1.536(4) ?
C4 H4A . 0.9700 ?
C4 H4B . 0.9700 ?
C5 C51 . 1.513(4) ?
C5 H5 . 0.9800 ?
C11 N11 . 1.339(3) ?
C11 S11 . 1.683(3) ?
N11 H11A . 0.88(2) ?
N11 H11B . 0.89(3) ?
C31 C32 . 1.394(3) ?
C31 C36 . 1.396(3) ?
C32 C33 . 1.369(4) ?
C32 H32 . 0.9300 ?
C33 C34 . 1.375(4) ?
C33 H33 . 0.9300 ?
C34 O34 . 1.368(3) ?
C34 C35 . 1.383(3) ?
C35 C36 . 1.377(3) ?
C35 H35 . 0.9300 ?
C36 H36 . 0.9300 ?
O34 C37 . 1.426(3) ?
C37 H37A . 0.9600 ?
C37 H37B . 0.9600 ?
C37 H37C . 0.9600 ?
C51 C56 . 1.381(3) ?
C51 C52 . 1.385(3) ?
C52 C53 . 1.385(4) ?
C52 H52 . 0.9300 ?
C53 C54 . 1.379(3) ?
C53 H53 . 0.9300 ?
C54 C55 . 1.378(4) ?
C54 O54 . 1.380(3) ?
C55 C56 . 1.374(4) ?
C55 H55 . 0.9300 ?
C56 H56 . 0.9300 ?
O54 C57 . 1.413(3) ?
C57 C58 . 1.455(4) ?
C57 H57A . 0.9700 ?
C57 H57B . 0.9700 ?
C58 C59 . 1.160(4) ?
C59 H59 . 0.9300 ?

loop_
_geom_hbond_atom_site_label_D
_geom_hbond_atom_site_label_H
_geom_hbond_atom_site_label_A
_geom_hbond_site_symmetry_A
_geom_hbond_distance_DH
_geom_hbond_distance_HA
_geom_hbond_distance_DA
_geom_hbond_angle_DHA
_geom_hbond_publ_flag
N11 H11A N2 . 0.88(2) 2.32(2) 2.637(3) 101.2(18) no
N11 H11A S11 2_645 0.88(2) 2.68(2) 3.474(2) 151(2) no
N11 H11B N2 2_655 0.89(2) 2.17(2) 3.049(3) 175(2) no
C37 H37B O34 3_646 0.96 2.55 3.302(4) 135 no
C56 H56 Cg2 2_555 0.93 2.93 3.717(3) 143 no

loop_
_geom_torsion_atom_site_label_1
_geom_torsion_atom_site_label_2
_geom_torsion_atom_site_label_3
_geom_torsion_atom_site_label_4
_geom_torsion_site_symmetry_1
_geom_torsion_site_symmetry_2
_geom_torsion_site_symmetry_3
_geom_torsion_site_symmetry_4
_geom_torsion
_geom_torsion_publ_flag
C11 N1 N2 C3 . . . . 176.5(2) ?
C5 N1 N2 C3 . . . . -13.2(3) ?
N1 N2 C3 C31 . . . . 176.8(2) ?
N1 N2 C3 C4 . . . . -1.8(3) ?
N2 C3 C4 C5 . . . . 15.0(3) ?
C31 C3 C4 C5 . . . . -163.6(3) ?
C11 N1 C5 C51 . . . . 69.8(3) ?
N2 N1 C5 C51 . . . . -99.7(2) ?
C11 N1 C5 C4 . . . . -169.2(2) ?
N2 N1 C5 C4 . . . . 21.3(3) ?
C3 C4 C5 N1 . . . . -20.3(3) ?
C3 C4 C5 C51 . . . . 99.3(2) ?
N2 N1 C11 N11 . . . . -5.7(4) ?
C5 N1 C11 N11 . . . . -174.3(2) ?
N2 N1 C11 S11 . . . . 175.50(18) ?
C5 N1 C11 S11 . . . . 6.9(4) ?
N2 C3 C31 C32 . . . . -168.5(3) ?
C4 C3 C31 C32 . . . . 10.0(4) ?
N2 C3 C31 C36 . . . . 7.4(4) ?
C4 C3 C31 C36 . . . . -174.2(3) ?
C36 C31 C32 C33 . . . . -2.9(4) ?
C3 C31 C32 C33 . . . . 173.1(3) ?
C31 C32 C33 C34 . . . . -0.2(5) ?
C32 C33 C34 O34 . . . . -177.4(3) ?
C32 C33 C34 C35 . . . . 3.2(4) ?
O34 C34 C35 C36 . . . . 177.7(3) ?
C33 C34 C35 C36 . . . . -3.0(4) ?
C34 C35 C36 C31 . . . . -0.2(4) ?
C32 C31 C36 C35 . . . . 3.1(4) ?
C3 C31 C36 C35 . . . . -172.9(3) ?
C33 C34 O34 C37 . . . . 175.1(3) ?
C35 C34 O34 C37 . . . . -5.5(4) ?
N1 C5 C51 C56 . . . . -155.6(2) ?
C4 C5 C51 C56 . . . . 91.5(3) ?
N1 C5 C51 C52 . . . . 27.6(4) ?
C4 C5 C51 C52 . . . . -85.3(3) ?
C56 C51 C52 C53 . . . . 2.4(4) ?
C5 C51 C52 C53 . . . . 179.2(3) ?
C51 C52 C53 C54 . . . . -0.5(5) ?
C52 C53 C54 C55 . . . . -1.7(4) ?
C52 C53 C54 O54 . . . . 178.6(3) ?
C53 C54 C55 C56 . . . . 1.9(4) ?
O54 C54 C55 C56 . . . . -178.4(2) ?
C54 C55 C56 C51 . . . . 0.2(4) ?
C52 C51 C56 C55 . . . . -2.3(4) ?
C5 C51 C56 C55 . . . . -179.2(2) ?
C55 C54 O54 C57 . . . . 172.0(2) ?
C53 C54 O54 C57 . . . . -8.3(4) ?
C54 O54 C57 C58 . . . . -174.1(2) ?

_cod_database_fobs_code 2243285
